data_7100736
loop_
_publ_author_name
'A.W. Coleman'
'Oksana Danylyuk'
'Adina Lazar'
'Florent Perret'
'Kinga Suwinska'

_publ_section_title
;
Assembly of a Novel Supramolecular Synthon of
Calix[4]arene Presenting Four Carboxylic Acids
;
_journal_name_full 'Chemical Communications'
_journal_paper_doi 10.1039/b516065k
_journal_year 2006
_chemical_formula_sum 'C44 H48 O12'
_chemical_formula_weight 768.82
_space_group_IT_number 92
_symmetry_cell_setting tetragonal
_symmetry_space_group_name_Hall 'P 4abw 2nw'
_symmetry_space_group_name_H-M 'P 41 21 2'
_cell_angle_alpha 90.00
_cell_angle_beta 90.00
_cell_angle_gamma 90.00
_cell_formula_units_Z 8
_cell_length_a 18.7120(4)
_cell_length_b 18.7120(4)
_cell_length_c 22.7400(4)
_cell_measurement_temperature 100(2)
_cell_volume 7962.2(3)
_diffrn_ambient_temperature 100(2)
_exptl_crystal_density_diffrn 1.283
_cod_depositor_comments
;
The following automatic conversions were performed:
'_symmetry_cell_setting' value 'Tetragonal' changed to 'tetragonal'
according to '/home/saulius/struct/CIF-dictionaries/cif_core.dic'
dictionary named 'cif_core.dic' version 2.4.1 from 2010-06-29.

Automatic conversion script
Id: cif_fix_enum 1527 2010-12-29 10:47:43Z saulius 
;
_cod_database_code 7100736

loop_
_symmetry_equiv_pos_as_xyz
'x, y, z'
'-x, -y, z+1/2'
'x+1/2, -y+1/2, -z+3/4'
'-x+1/2, y+1/2, -z+1/4'
'-y, -x, -z+1/2'
'y, x, -z'
'y+1/2, -x+1/2, z+3/4'
'-y+1/2, x+1/2, z+1/4'

loop_
_atom_site_label
_atom_site_type_symbol
_atom_site_fract_x
_atom_site_fract_y
_atom_site_fract_z
_atom_site_U_iso_or_equiv
_atom_site_adp_type
_atom_site_occupancy
_atom_site_symmetry_multiplicity
_atom_site_calc_flag
_atom_site_refinement_flags
_atom_site_disorder_assembly
_atom_site_disorder_group
O3A O 0.47147(17) 0.10154(18) 0.04464(11) 0.0437(8) Uani 1 1 d . . .
H3AO H 0.5108 0.0825 0.0472 0.066 Uiso 1 1 calc R . .
O3D O 0.39575(18) -0.00515(18) -0.54424(12) 0.0471(9) Uani 1 1 d . . .
H3D H 0.4264 -0.0363 -0.5469 0.071 Uiso 1 1 calc R . .
O2D O 0.40841(18) -0.02551(16) -0.44759(13) 0.0453(9) Uani 1 1 d . . .
O1B O 0.12456(15) 0.12325(15) -0.24587(12) 0.0395(8) Uani 1 1 d . . .
O1C O 0.25371(15) 0.30479(15) -0.24112(12) 0.0388(8) Uani 1 1 d . . .
O1D O 0.33366(15) 0.13783(16) -0.33024(12) 0.0385(8) Uani 1 1 d . . .
O1A O 0.30840(16) 0.09880(15) -0.16748(11) 0.0341(8) Uani 1 1 d . . .
O3C O 0.40336(19) 0.32519(19) -0.06419(13) 0.0521(9) Uani 1 1 d . . .
H3CO H 0.4053 0.3280 -0.0282 0.078 Uiso 1 1 calc R . .
O2A O 0.49079(17) 0.08874(17) -0.05232(13) 0.0453(9) Uani 1 1 d . . .
O3B O 0.0389(2) 0.0960(2) -0.43736(14) 0.0642(11) Uani 1 1 d . . .
O2B O 0.1249(2) 0.0159(2) -0.45124(14) 0.0648(11) Uani 1 1 d . . .
H2B H 0.1173 0.0257 -0.4858 0.097 Uiso 1 1 calc R . .
C6C C 0.2237(3) 0.2835(2) -0.29433(19) 0.0355(12) Uani 1 1 d . . .
C9A C 0.3823(2) 0.1428(3) -0.01838(18) 0.0402(12) Uani 1 1 d . . .
H9A1 H 0.3837 0.1896 0.0000 0.048 Uiso 1 1 calc R . .
H9A2 H 0.3467 0.1146 0.0022 0.048 Uiso 1 1 calc R . .
C5C C 0.2664(3) 0.2766(2) -0.34383(19) 0.0424(13) Uani 1 1 d . . .
O2C O 0.31063(18) 0.39893(18) -0.05071(13) 0.0499(9) Uani 1 1 d . . .
C8B C 0.0409(3) 0.0780(3) -0.31495(19) 0.0490(14) Uani 1 1 d . . .
H8B1 H 0.0282 0.1256 -0.3281 0.059 Uiso 1 1 calc R . .
H8B2 H -0.0009 0.0477 -0.3195 0.059 Uiso 1 1 calc R . .
C7B C 0.0609(2) 0.0809(3) -0.2515(2) 0.0481(13) Uani 1 1 d . . .
H7B1 H 0.0225 0.1021 -0.2288 0.058 Uiso 1 1 calc R . .
H7B2 H 0.0695 0.0330 -0.2367 0.058 Uiso 1 1 calc R . .
C7C C 0.2604(3) 0.3811(3) -0.2352(2) 0.0494(14) Uani 1 1 d . . .
H7C1 H 0.2167 0.4043 -0.2479 0.059 Uiso 1 1 calc R . .
H7C2 H 0.2994 0.3984 -0.2594 0.059 Uiso 1 1 calc R . .
C4B C 0.1390(3) 0.2587(3) -0.1319(2) 0.0527(15) Uani 1 1 d . . .
H4B H 0.1344 0.3079 -0.1276 0.063 Uiso 1 1 calc R . .
C2B C 0.1359(2) 0.1536(3) -0.19166(19) 0.0376(12) Uani 1 1 d . . .
C11C C 0.3457(3) 0.2901(3) -0.34209(18) 0.0444(13) Uani 1 1 d . . .
H11A H 0.3532 0.3404 -0.3338 0.053 Uiso 1 1 calc R . .
H11B H 0.3649 0.2808 -0.3810 0.053 Uiso 1 1 calc R . .
C10D C 0.3791(2) 0.0046(3) -0.4886(2) 0.0390(12) Uani 1 1 d . . .
C3D C 0.4195(2) 0.1334(3) -0.2531(2) 0.0415(12) Uani 1 1 d . . .
C3C C 0.1608(4) 0.2424(3) -0.3990(2) 0.0664(18) Uani 1 1 d . . .
H3C H 0.1395 0.2293 -0.4343 0.080 Uiso 1 1 calc R . .
C8A C 0.3587(3) 0.1517(2) -0.08203(17) 0.0396(12) Uani 1 1 d . . .
H8A1 H 0.3966 0.1749 -0.1039 0.048 Uiso 1 1 calc R . .
H8A2 H 0.3171 0.1826 -0.0833 0.048 Uiso 1 1 calc R . .
C1C C 0.1501(3) 0.2677(3) -0.2947(2) 0.0435(13) Uani 1 1 d . . .
C11D C 0.4123(3) 0.0527(3) -0.2500(2) 0.0492(13) Uani 1 1 d . . .
H11C H 0.4352 0.0330 -0.2847 0.059 Uiso 1 1 calc R . .
H11D H 0.4397 0.0366 -0.2163 0.059 Uiso 1 1 calc R . .
C10A C 0.4538(3) 0.1079(2) -0.0109(2) 0.0365(12) Uani 1 1 d . . .
C6A C 0.2912(3) 0.0415(2) -0.20283(17) 0.0331(12) Uani 1 1 d . . .
C4A C 0.2068(3) -0.0460(2) -0.23435(19) 0.0415(13) Uani 1 1 d . . .
H4A H 0.1629 -0.0687 -0.2306 0.050 Uiso 1 1 calc R . .
C5A C 0.2241(3) 0.0097(2) -0.19661(17) 0.0364(12) Uani 1 1 d . . .
C10C C 0.3485(3) 0.3643(3) -0.0839(2) 0.0420(12) Uani 1 1 d . . .
C7D C 0.3614(3) 0.1180(3) -0.38611(18) 0.0441(13) Uani 1 1 d . . .
H7D1 H 0.4037 0.0885 -0.3814 0.053 Uiso 1 1 calc R . .
H7D2 H 0.3741 0.1601 -0.4086 0.053 Uiso 1 1 calc R . .
C8D C 0.3030(3) 0.0765(3) -0.41705(18) 0.0437(13) Uani 1 1 d . . .
H8D1 H 0.2593 0.1043 -0.4160 0.052 Uiso 1 1 calc R . .
H8D2 H 0.2945 0.0324 -0.3957 0.052 Uiso 1 1 calc R . .
C8C C 0.2747(3) 0.3980(3) -0.1714(2) 0.0504(14) Uani 1 1 d . . .
H8C1 H 0.2815 0.4491 -0.1671 0.060 Uiso 1 1 calc R . .
H8C2 H 0.2333 0.3845 -0.1482 0.060 Uiso 1 1 calc R . .
C9C C 0.3396(3) 0.3597(3) -0.14793(18) 0.0467(13) Uani 1 1 d . . .
H9C1 H 0.3366 0.3098 -0.1590 0.056 Uiso 1 1 calc R . .
H9C2 H 0.3818 0.3796 -0.1666 0.056 Uiso 1 1 calc R . .
C1B C 0.1574(3) 0.1121(3) -0.14344(18) 0.0394(13) Uani 1 1 d . . .
C2D C 0.3819(2) 0.1740(3) -0.29374(18) 0.0355(12) Uani 1 1 d . . .
C9D C 0.3204(3) 0.0586(3) -0.48059(18) 0.0457(13) Uani 1 1 d . . .
H9D1 H 0.2775 0.0405 -0.4994 0.055 Uiso 1 1 calc R . .
H9D2 H 0.3339 0.1022 -0.5007 0.055 Uiso 1 1 calc R . .
C6B C 0.1666(3) 0.1462(3) -0.0899(2) 0.0515(14) Uani 1 1 d . . .
H6B H 0.1800 0.1196 -0.0571 0.062 Uiso 1 1 calc R . .
C1A C 0.3393(3) 0.0200(3) -0.24556(19) 0.0400(12) Uani 1 1 d . . .
C4C C 0.2333(3) 0.2557(3) -0.3960(2) 0.0514(15) Uani 1 1 d . . .
H4C H 0.2608 0.2505 -0.4297 0.062 Uiso 1 1 calc R . .
C7A C 0.3403(3) 0.0810(2) -0.11180(18) 0.0414(13) Uani 1 1 d . . .
H7A1 H 0.3831 0.0527 -0.1176 0.050 Uiso 1 1 calc R . .
H7A2 H 0.3071 0.0539 -0.0879 0.050 Uiso 1 1 calc R . .
C3A C 0.2539(3) -0.0683(3) -0.27742(19) 0.0477(14) Uani 1 1 d . . .
H3A H 0.2415 -0.1054 -0.3027 0.057 Uiso 1 1 calc R . .
C1D C 0.3883(2) 0.2471(3) -0.29813(17) 0.0356(12) Uani 1 1 d . . .
C9B C 0.1008(3) 0.0493(3) -0.35370(18) 0.0492(14) Uani 1 1 d . . .
H9B1 H 0.1446 0.0749 -0.3449 0.059 Uiso 1 1 calc R . .
H9B2 H 0.1086 -0.0008 -0.3446 0.059 Uiso 1 1 calc R . .
C11A C 0.1723(3) 0.0328(3) -0.14861(18) 0.0429(13) Uani 1 1 d . . .
H11E H 0.1272 0.0085 -0.1552 0.051 Uiso 1 1 calc R . .
H11F H 0.1909 0.0163 -0.1112 0.051 Uiso 1 1 calc R . .
C11B C 0.1057(3) 0.2723(3) -0.2392(2) 0.0558(14) Uani 1 1 d . . .
H11G H 0.1049 0.3220 -0.2269 0.067 Uiso 1 1 calc R . .
H11H H 0.0571 0.2593 -0.2493 0.067 Uiso 1 1 calc R . .
C5D C 0.4741(3) 0.2423(3) -0.2189(2) 0.0487(14) Uani 1 1 d . . .
H5D H 0.5057 0.2656 -0.1939 0.058 Uiso 1 1 calc R . .
C2C C 0.1201(3) 0.2492(3) -0.3478(3) 0.0646(17) Uani 1 1 d . . .
H2C H 0.0711 0.2409 -0.3496 0.077 Uiso 1 1 calc R . .
C3B C 0.1279(3) 0.2279(3) -0.1871(2) 0.0448(13) Uani 1 1 d . . .
C10B C 0.0846(3) 0.0567(3) -0.4172(2) 0.0492(14) Uani 1 1 d . . .
C6D C 0.4354(3) 0.2807(3) -0.25999(19) 0.0458(13) Uani 1 1 d . . .
H6D H 0.4412 0.3300 -0.2621 0.055 Uiso 1 1 calc R . .
C4D C 0.4655(3) 0.1693(3) -0.21500(19) 0.0495(14) Uani 1 1 d . . .
H4D H 0.4906 0.1438 -0.1867 0.059 Uiso 1 1 calc R . .
C2A C 0.3195(3) -0.0352(3) -0.28260(18) 0.0480(14) Uani 1 1 d . . .
H2A H 0.3510 -0.0502 -0.3116 0.058 Uiso 1 1 calc R . .
C5B C 0.1563(3) 0.2183(3) -0.0844(2) 0.0579(16) Uani 1 1 d . . .
H5B H 0.1611 0.2399 -0.0478 0.070 Uiso 1 1 calc R . .

loop_
_atom_site_aniso_label
_atom_site_aniso_U_11
_atom_site_aniso_U_22
_atom_site_aniso_U_33
_atom_site_aniso_U_23
_atom_site_aniso_U_13
_atom_site_aniso_U_12
O3A 0.048(2) 0.044(2) 0.0388(18) -0.0001(15) -0.0029(16) 0.0003(19)
O3D 0.044(2) 0.054(3) 0.0437(18) 0.0039(16) -0.0020(16) -0.0060(18)
O2D 0.049(2) 0.038(2) 0.0487(18) 0.0064(17) -0.0027(17) 0.0021(18)
O1B 0.028(2) 0.038(2) 0.0521(18) 0.0059(16) 0.0039(15) -0.0032(15)
O1C 0.038(2) 0.023(2) 0.0554(19) 0.0062(15) 0.0031(16) 0.0019(15)
O1D 0.030(2) 0.041(2) 0.0442(18) 0.0003(15) 0.0059(15) -0.0043(17)
O1A 0.042(2) 0.0229(18) 0.0376(16) 0.0003(15) 0.0006(14) 0.0044(16)
O3C 0.051(2) 0.053(2) 0.0519(18) -0.0123(17) 0.0040(18) 0.004(2)
O2A 0.043(2) 0.048(2) 0.0450(18) -0.0066(16) 0.0043(17) -0.0043(18)
O3B 0.058(3) 0.070(3) 0.064(2) -0.0004(19) -0.0029(19) 0.032(2)
O2B 0.068(3) 0.074(3) 0.0532(19) -0.006(2) -0.006(2) 0.027(2)
C6C 0.037(3) 0.025(3) 0.044(3) 0.009(2) -0.010(3) -0.001(2)
C9A 0.041(3) 0.036(3) 0.044(3) -0.003(2) -0.001(2) -0.005(3)
C5C 0.052(4) 0.030(3) 0.045(3) 0.013(2) -0.003(3) -0.004(3)
O2C 0.046(2) 0.048(2) 0.0562(19) -0.0047(18) 0.0122(18) 0.003(2)
C8B 0.039(3) 0.049(4) 0.059(3) 0.010(3) 0.002(3) -0.005(3)
C7B 0.033(3) 0.048(3) 0.064(3) 0.009(3) 0.013(3) 0.000(3)
C7C 0.051(4) 0.031(4) 0.066(3) 0.001(3) 0.000(3) 0.003(3)
C4B 0.044(4) 0.035(3) 0.079(4) -0.010(3) 0.030(3) 0.001(3)
C2B 0.026(3) 0.035(3) 0.052(3) -0.002(3) 0.010(2) -0.006(2)
C11C 0.044(4) 0.037(3) 0.052(3) -0.003(2) 0.014(3) -0.007(3)
C10D 0.031(3) 0.039(3) 0.048(3) 0.006(3) -0.003(3) -0.015(3)
C3D 0.028(3) 0.048(4) 0.049(3) -0.006(3) 0.004(3) 0.007(3)
C3C 0.081(5) 0.048(4) 0.070(4) 0.024(3) -0.040(4) -0.017(4)
C8A 0.040(3) 0.034(3) 0.045(3) -0.003(2) 0.001(2) -0.002(3)
C1C 0.038(4) 0.030(3) 0.062(3) 0.018(2) -0.009(3) 0.003(3)
C11D 0.045(4) 0.052(4) 0.050(3) -0.001(3) 0.005(3) 0.020(3)
C10A 0.040(3) 0.029(3) 0.041(3) -0.002(2) -0.001(3) -0.013(2)
C6A 0.041(3) 0.024(3) 0.035(2) -0.001(2) -0.009(2) 0.009(3)
C4A 0.047(3) 0.025(3) 0.053(3) 0.001(2) -0.015(3) 0.000(2)
C5A 0.046(3) 0.030(3) 0.033(2) 0.002(2) -0.007(2) 0.004(3)
C10C 0.033(3) 0.030(3) 0.063(4) 0.004(3) -0.003(3) -0.005(3)
C7D 0.034(3) 0.050(3) 0.048(3) -0.002(2) 0.002(2) -0.003(3)
C8D 0.032(3) 0.048(3) 0.051(3) 0.000(2) -0.001(2) 0.000(3)
C8C 0.051(4) 0.038(3) 0.062(3) -0.007(3) 0.001(3) -0.006(3)
C9C 0.041(3) 0.044(3) 0.055(3) 0.000(2) 0.005(2) 0.005(3)
C1B 0.038(3) 0.034(3) 0.047(3) 0.000(3) 0.010(2) -0.008(3)
C2D 0.025(3) 0.047(4) 0.035(2) -0.003(2) 0.005(2) 0.000(3)
C9D 0.038(3) 0.043(3) 0.056(3) 0.006(2) -0.006(2) -0.007(3)
C6B 0.053(4) 0.051(4) 0.051(3) 0.001(3) 0.013(3) -0.005(3)
C1A 0.044(4) 0.032(3) 0.043(3) 0.003(3) 0.000(3) 0.012(3)
C4C 0.075(5) 0.035(3) 0.044(3) 0.009(2) -0.008(3) -0.009(3)
C7A 0.044(3) 0.032(3) 0.049(3) 0.002(2) -0.003(2) 0.007(2)
C3A 0.072(5) 0.028(3) 0.043(3) -0.005(2) -0.021(3) 0.013(3)
C1D 0.028(3) 0.039(4) 0.039(2) 0.003(2) 0.005(2) -0.006(2)
C9B 0.047(4) 0.050(4) 0.050(3) -0.001(2) -0.002(3) 0.007(3)
C11A 0.044(3) 0.040(3) 0.044(3) 0.007(2) -0.004(2) -0.005(3)
C11B 0.034(3) 0.028(3) 0.105(4) 0.007(3) 0.005(3) 0.003(3)
C5D 0.026(3) 0.064(4) 0.056(3) -0.015(3) 0.008(3) 0.003(3)
C2C 0.050(4) 0.048(4) 0.095(4) 0.033(3) -0.032(4) -0.007(3)
C3B 0.027(3) 0.034(4) 0.073(4) 0.006(3) 0.014(2) 0.004(2)
C10B 0.039(4) 0.043(3) 0.065(4) -0.008(3) 0.003(3) 0.011(3)
C6D 0.038(3) 0.047(3) 0.053(3) -0.006(3) 0.016(3) -0.001(3)
C4D 0.034(3) 0.069(4) 0.046(3) -0.007(3) 0.008(3) 0.013(3)
C2A 0.067(4) 0.040(3) 0.037(3) -0.004(3) -0.006(3) 0.026(3)
C5B 0.063(4) 0.052(4) 0.059(3) -0.016(3) 0.024(3) -0.007(3)

loop_
_geom_bond_atom_site_label_1
_geom_bond_atom_site_label_2
_geom_bond_distance
_geom_bond_site_symmetry_2
_geom_bond_publ_flag
O3A C10A 1.311(5) . ?
O3A H3AO 0.8200 . ?
O3D C10D 1.316(5) . ?
O3D H3D 0.8200 . ?
O2D C10D 1.219(5) . ?
O1B C2B 1.374(5) . ?
O1B C7B 1.436(5) . ?
O1C C6C 1.392(5) . ?
O1C C7C 1.440(6) . ?
O1D C2D 1.401(5) . ?
O1D C7D 1.422(5) . ?
O1A C6A 1.378(5) . ?
O1A C7A 1.439(5) . ?
O3C C10C 1.338(6) . ?
O3C H3CO 0.8200 . ?
O2A C10A 1.222(5) . ?
O3B C10B 1.217(6) . ?
O2B C10B 1.324(6) . ?
O2B H2B 0.8200 . ?
C6C C5C 1.385(6) . ?
C6C C1C 1.410(7) . ?
C9A C10A 1.499(6) . ?
C9A C8A 1.522(6) . ?
C9A H9A1 0.9700 . ?
C9A H9A2 0.9700 . ?
C5C C4C 1.394(6) . ?
C5C C11C 1.506(7) . ?
O2C C10C 1.221(5) . ?
C8B C7B 1.491(6) . ?
C8B C9B 1.523(6) . ?
C8B H8B1 0.9700 . ?
C8B H8B2 0.9700 . ?
C7B H7B1 0.9700 . ?
C7B H7B2 0.9700 . ?
C7C C8C 1.508(6) . ?
C7C H7C1 0.9700 . ?
C7C H7C2 0.9700 . ?
C4B C5B 1.357(7) . ?
C4B C3B 1.396(6) . ?
C4B H4B 0.9300 . ?
C2B C1B 1.402(6) . ?
C2B C3B 1.403(6) . ?
C11C C1D 1.511(6) . ?
C11C H11A 0.9700 . ?
C11C H11B 0.9700 . ?
C10D C9D 1.504(6) . ?
C3D C2D 1.387(6) . ?
C3D C4D 1.394(7) . ?
C3D C11D 1.518(6) . ?
C3C C4C 1.381(8) . ?
C3C C2C 1.397(8) . ?
C3C H3C 0.9300 . ?
C8A C7A 1.524(6) . ?
C8A H8A1 0.9700 . ?
C8A H8A2 0.9700 . ?
C1C C2C 1.376(7) . ?
C1C C11B 1.512(7) . ?
C11D C1A 1.501(7) . ?
C11D H11C 0.9700 . ?
C11D H11D 0.9700 . ?
C6A C1A 1.384(6) . ?
C6A C5A 1.397(6) . ?
C4A C3A 1.381(6) . ?
C4A C5A 1.388(6) . ?
C4A H4A 0.9300 . ?
C5A C11A 1.522(6) . ?
C10C C9C 1.468(6) . ?
C7D C8D 1.513(6) . ?
C7D H7D1 0.9700 . ?
C7D H7D2 0.9700 . ?
C8D C9D 1.519(6) . ?
C8D H8D1 0.9700 . ?
C8D H8D2 0.9700 . ?
C8C C9C 1.506(7) . ?
C8C H8C1 0.9700 . ?
C8C H8C2 0.9700 . ?
C9C H9C1 0.9700 . ?
C9C H9C2 0.9700 . ?
C1B C6B 1.386(6) . ?
C1B C11A 1.515(7) . ?
C2D C1D 1.376(6) . ?
C9D H9D1 0.9700 . ?
C9D H9D2 0.9700 . ?
C6B C5B 1.370(7) . ?
C6B H6B 0.9300 . ?
C1A C2A 1.383(6) . ?
C4C H4C 0.9300 . ?
C7A H7A1 0.9700 . ?
C7A H7A2 0.9700 . ?
C3A C2A 1.381(7) . ?
C3A H3A 0.9300 . ?
C1D C6D 1.388(6) . ?
C9B C10B 1.482(6) . ?
C9B H9B1 0.9700 . ?
C9B H9B2 0.9700 . ?
C11A H11E 0.9700 . ?
C11A H11F 0.9700 . ?
C11B C3B 1.507(6) . ?
C11B H11G 0.9700 . ?
C11B H11H 0.9700 . ?
C5D C4D 1.377(7) . ?
C5D C6D 1.384(6) . ?
C5D H5D 0.9300 . ?
C2C H2C 0.9300 . ?
C6D H6D 0.9300 . ?
C4D H4D 0.9300 . ?
C2A H2A 0.9300 . ?
C5B H5B 0.9300 . ?

loop_
_cod_related_entry_id
_cod_related_entry_database
_cod_related_entry_code
1 ChemSpider 21150158
